data_4134737
loop_
_publ_author_name
'Gonzalez-Rodriguez, Edgar'
'Abdo, Miguel A.'
'Dos Passos Gomes, Gabriel'
'Ayad, Suliman'
'White, Frankie D.'
'Tsvetkov, Nikolay P.'
'Hanson, Kenneth'
'Alabugin, Igor V.'

_publ_section_title
;
 Twofold \p-Extension of Polyarenes via Double and Triple Radical Alkyne
 <i>peri</i>-Annulations: Radical Cascades Converging on the Same Aromatic
 Core.
;
_journal_name_full 'Journal of the American Chemical Society'
_journal_paper_doi 10.1021/jacs.0c01856
_journal_year 2020
_chemical_formula_moiety '2(C32 H18 I2)'
_chemical_formula_sum 'C64 H36 I4'
_chemical_formula_weight 1312.53
_space_group_crystal_system triclinic
_space_group_IT_number 1
_space_group_name_Hall 'P 1'
_space_group_name_H-M_alt 'P 1'
_atom_sites_solution_hydrogens geom
_atom_sites_solution_primary direct
_audit_creation_date 2019-02-24
_audit_creation_method
;
Olex2 1.2
(compiled 2018.05.29 svn.r3508 for OlexSys, GUI svn.r5506)
;
_cell_angle_alpha 102.391(3)
_cell_angle_beta 99.151(3)
_cell_angle_gamma 115.642(2)
_cell_formula_units_Z 1
_cell_length_a 9.2973(10)
_cell_length_b 10.4393(11)
_cell_length_c 15.0098(15)
_cell_measurement_reflns_used 6681
_cell_measurement_temperature 293(2)
_cell_measurement_theta_max 27.494
_cell_measurement_theta_min 2.281
_cell_volume 1229.1(2)
_computing_molecular_graphics 'Olex2 (Dolomanov et al., 2009)'
_computing_publication_material 'Olex2 (Dolomanov et al., 2009)'
_computing_structure_refinement 'ShelXL (Sheldrick, 2015)'
_computing_structure_solution 'ShelXT (Sheldrick, 2015)'
_diffrn_ambient_temperature 293(2)
_diffrn_measured_fraction_theta_full 0.999
_diffrn_measured_fraction_theta_max 0.993
_diffrn_measurement_device_type 'Bruker APEX-II CCD'
_diffrn_measurement_method '\f and \w scans'
_diffrn_radiation_type MoK\a
_diffrn_radiation_wavelength 0.71073
_diffrn_reflns_av_R_equivalents 0.0419
_diffrn_reflns_av_unetI/netI 0.0999
_diffrn_reflns_Laue_measured_fraction_full 0.999
_diffrn_reflns_Laue_measured_fraction_max 0.993
_diffrn_reflns_limit_h_max 12
_diffrn_reflns_limit_h_min -12
_diffrn_reflns_limit_k_max 13
_diffrn_reflns_limit_k_min -13
_diffrn_reflns_limit_l_max 19
_diffrn_reflns_limit_l_min -19
_diffrn_reflns_number 18895
_diffrn_reflns_point_group_measured_fraction_full 0.980
_diffrn_reflns_point_group_measured_fraction_max 0.964
_diffrn_reflns_theta_full 25.242
_diffrn_reflns_theta_max 27.767
_diffrn_reflns_theta_min 2.282
_exptl_absorpt_coefficient_mu 2.577
_exptl_absorpt_correction_T_max 0.7456
_exptl_absorpt_correction_T_min 0.6844
_exptl_absorpt_correction_type multi-scan
_exptl_absorpt_process_details
;
SADABS-2014/5 (Bruker,2014/5) was used for absorption correction.
wR2(int) was 0.1167 before and 0.0573 after correction.
The Ratio of minimum to maximum transmission is 0.9179.
The \l/2 correction factor is 0.00150.
;
_exptl_crystal_colour yellow
_exptl_crystal_colour_primary yellow
_exptl_crystal_density_diffrn 1.773
_exptl_crystal_density_meas ?
_exptl_crystal_density_method 'not measured'
_exptl_crystal_description block
_exptl_crystal_F_000 632
_exptl_crystal_size_max 0.62
_exptl_crystal_size_mid 0.54
_exptl_crystal_size_min 0.13
_refine_diff_density_max 1.103
_refine_diff_density_min -0.494
_refine_diff_density_rms 0.111
_refine_ls_abs_structure_details
;
 Flack x determined using 2317 quotients [(I+)-(I-)]/[(I+)+(I-)]
 (Parsons, Flack and Wagner, Acta Cryst. B69 (2013) 249-259).
;
_refine_ls_abs_structure_Flack 0.032(14)
_refine_ls_extinction_method none
_refine_ls_goodness_of_fit_ref 1.060
_refine_ls_hydrogen_treatment constr
_refine_ls_matrix_type full
_refine_ls_number_parameters 613
_refine_ls_number_reflns 11174
_refine_ls_number_restraints 3
_refine_ls_restrained_S_all 1.060
_refine_ls_R_factor_all 0.1308
_refine_ls_R_factor_gt 0.0654
_refine_ls_shift/su_max 0.000
_refine_ls_shift/su_mean 0.000
_refine_ls_structure_factor_coef Fsqd
_refine_ls_weighting_details 'w=1/[\s^2^(Fo^2^)+(0.0300P)^2^+0.5170P] where P=(Fo^2^+2Fc^2^)/3'
_refine_ls_weighting_scheme calc
_refine_ls_wR_factor_gt 0.0912
_refine_ls_wR_factor_ref 0.1056
_reflns_Friedel_coverage 0.942
_reflns_Friedel_fraction_full 0.962
_reflns_Friedel_fraction_max 0.935
_reflns_number_gt 6759
_reflns_number_total 11174
_reflns_threshold_expression 'I > 2\s(I)'
_cod_data_source_file 3f'_double_periannulations.cif
_cod_data_source_block nik_chi_0m
_cod_depositor_comments
;
The following automatic conversions were performed:

data item '_exptl_crystal_density_meas' value 'n/a' was changed to
'?' -- the value is perceived as not measured.

Automatic conversion script
Id: cif_fix_values 7556 2019-12-06 15:28:31Z antanas 
;
_cod_database_code 4134737
_shelx_shelxl_version_number 2014/7
_shelx_space_group_comment
;
The symmetry employed for this shelxl refinement is uniquely defined
by the following loop, which should always be used as a source of
symmetry information in preference to the above space-group names.
They are only intended as comments.
;
_shelx_estimated_absorpt_t_max 33.855
_shelx_estimated_absorpt_t_min 2.289
_olex2_refinement_description
;
1. Fixed Uiso
 At 1.2 times of:
  All C(H) groups
2.a Aromatic/amide H refined with riding coordinates:
 C5C(H008), C20C(H009), C60C(H00P), C41C(H00R), C10C(H00S), C53C(H00T),
 C50C(H00V), C43C(H00W), C11C(H010), C54C(H013), C64C(H015), C56C(H016),
 C44C(H017), C31C(H018), C21C(H019), C4C(H01A), C47C(H01B), C12C(H01D),
 C29C(H01E), C24C(H01F), C30C(H01G), C33C(H01H), C28C(H01I), C14C(H01K),
 C36C(H01L), C63C(H01M), C35C(H01N), C2C(H01O), C37C(H01P), C62C(H01Q),
 C1C(H01R), C34C(H01S), C25C(H01T), C32C(H01U), C61C(H01V), C3C(H01W)
;
_olex2_submission_special_instructions 'No special instructions were received'

loop_
_space_group_symop_operation_xyz
'x, y, z'

loop_
_atom_site_label
_atom_site_type_symbol
_atom_site_fract_x
_atom_site_fract_y
_atom_site_fract_z
_atom_site_U_iso_or_equiv
_atom_site_adp_type
_atom_site_occupancy
_atom_site_site_symmetry_order
_atom_site_calc_flag
_atom_site_refinement_flags_posn
_atom_site_refinement_flags_adp
_atom_site_refinement_flags_occupancy
_atom_site_disorder_assembly
_atom_site_disorder_group
I001 I 0.12144(12) 0.51555(10) 0.80512(6) 0.0676(3) Uani 1 1 d . . . . .
I002 I 0.31656(12) 0.21055(10) 0.19493(6) 0.0681(3) Uani 1 1 d . . . . .
I003 I -0.09468(11) 0.36095(12) 0.00759(6) 0.0820(4) Uani 1 1 d . . . . .
I004 I 0.89779(11) 0.85349(12) 0.99247(6) 0.0819(4) Uani 1 1 d . . . . .
C005 C 0.4614(15) 0.3875(14) 0.5431(9) 0.033(3) Uani 1 1 d . . . . .
C006 C 0.0765(17) 0.4674(15) 0.5067(9) 0.041(3) Uani 1 1 d . . . . .
C007 C 0.7326(14) 0.5947(13) 0.5460(8) 0.039(3) Uani 1 1 d . . . . .
C008 C 0.3698(15) 0.5845(13) 0.1046(9) 0.046(3) Uani 1 1 d . . . . .
H008 H 0.3765 0.5009 0.1122 0.056 Uiso 1 1 calc R . . . .
C009 C 0.1268(17) 0.5158(17) 0.6057(9) 0.047(4) Uani 1 1 d . . . . .
H009 H 0.2259 0.6034 0.6394 0.056 Uiso 1 1 calc R . . . .
C00A C -0.1451(15) 0.3010(13) 0.3570(8) 0.036(3) Uani 1 1 d . . . . .
C00B C -0.0823(16) 0.3428(15) 0.4573(9) 0.036(3) Uani 1 1 d . . . . .
C00C C 0.5701(17) 0.4604(14) 0.4938(9) 0.040(3) Uani 1 1 d . . . . .
C00D C 0.2719(16) 0.6292(15) 0.1459(9) 0.041(4) Uani 1 1 d . . . . .
C00E C 0.1230(17) 0.5031(13) 0.3534(8) 0.037(3) Uani 1 1 d . . . . .
C00F C 1.1247(16) 0.9825(16) 0.8544(8) 0.044(4) Uani 1 1 d . . . . .
C00G C -0.1805(16) 0.2593(14) 0.5098(9) 0.037(3) Uani 1 1 d . . . . .
C00H C 0.6549(14) 0.5809(12) 0.6970(8) 0.033(3) Uani 1 1 d . . . . .
C00I C 0.3694(18) 0.2745(16) 0.3448(9) 0.047(4) Uani 1 1 d . . . . .
C00J C 0.9299(14) 0.7817(13) 0.6993(8) 0.036(3) Uani 1 1 d . . . . .
C00K C 0.0051(15) 0.4290(14) 0.1553(8) 0.042(3) Uani 1 1 d . . . . .
C00L C 0.1839(14) 0.5474(14) 0.4533(9) 0.039(3) Uani 1 1 d . . . . .
C00M C 0.2290(14) 0.5814(12) 0.3003(8) 0.035(3) Uani 1 1 d . . . . .
C00N C 0.1628(15) 0.5411(13) 0.1986(8) 0.038(3) Uani 1 1 d . . . . .
C00O C -0.0403(14) 0.3860(12) 0.3029(8) 0.034(3) Uani 1 1 d . . . . .
C00P C 1.2659(15) 0.9816(13) 0.8955(9) 0.048(3) Uani 1 1 d . . . . .
H00P H 1.2646 0.8903 0.8880 0.057 Uiso 1 1 calc R . . . .
C00Q C 0.9662(15) 0.8432(13) 0.8012(9) 0.041(3) Uani 1 1 d . . . . .
C00R C 0.5218(19) 0.4109(18) 0.3941(10) 0.052(4) Uani 1 1 d . . . . .
H00R H 0.5872 0.4653 0.3607 0.062 Uiso 1 1 calc R . . . .
C00S C 0.3913(15) 0.6950(13) 0.3496(8) 0.043(3) Uani 1 1 d . . . . .
H00S H 0.4600 0.7456 0.3161 0.052 Uiso 1 1 calc R . . . .
C00T C 1.0053(16) 0.7874(14) 0.5536(9) 0.052(4) Uani 1 1 d . . . . .
H00T H 1.0815 0.8319 0.5217 0.062 Uiso 1 1 calc R . . . .
C00U C 0.7728(16) 0.6525(14) 0.6472(9) 0.037(3) Uani 1 1 d . . . . .
C00V C 0.8516(16) 0.6616(13) 0.5031(9) 0.049(3) Uani 1 1 d . . . . .
H00V H 0.8289 0.6215 0.4377 0.058 Uiso 1 1 calc R . . . .
C00W C 0.2021(16) 0.1785(15) 0.5419(10) 0.044(4) Uani 1 1 d . . . . .
H00W H 0.1021 0.0912 0.5093 0.053 Uiso 1 1 calc R . . . .
C00X C 0.023(2) 0.4283(17) 0.6552(9) 0.048(4) Uani 1 1 d . . . . .
C00Y C 0.1165(16) 0.0432(14) 0.3396(8) 0.040(3) Uani 1 1 d . . . . .
C00Z C -0.1211(18) 0.3025(15) 0.6096(9) 0.043(3) Uani 1 1 d . . . . .
C010 C 0.4509(16) 0.7330(14) 0.4451(9) 0.054(4) Uani 1 1 d . . . . .
H010 H 0.5597 0.8082 0.4767 0.065 Uiso 1 1 calc R . . . .
C011 C 0.8500(15) 0.7735(14) 0.8447(8) 0.044(3) Uani 1 1 d . . . . .
C012 C 0.2683(16) 0.1935(15) 0.3899(9) 0.042(3) Uani 1 1 d . . . . .
C013 C 1.0429(16) 0.8445(13) 0.6501(9) 0.046(3) Uani 1 1 d . . . . .
H013 H 1.1463 0.9273 0.6837 0.056 Uiso 1 1 calc R . . . .
C014 C 0.4990(16) 0.4440(14) 0.6431(8) 0.041(3) Uani 1 1 d . . . . .
C015 C 1.4102(15) 1.1119(15) 0.9477(8) 0.050(3) Uani 1 1 d . . . . .
H015 H 1.5054 1.1091 0.9751 0.061 Uiso 1 1 calc R . . . .
C016 C 0.6979(15) 0.6458(13) 0.7928(8) 0.043(3) Uani 1 1 d . . . . .
H016 H 0.6223 0.6030 0.8255 0.051 Uiso 1 1 calc R . . . .
C017 C 0.2429(17) 0.2351(16) 0.6372(10) 0.055(4) Uani 1 1 d . . . . .
H017 H 0.1713 0.1838 0.6692 0.066 Uiso 1 1 calc R . . . .
C018 C -0.409(2) 0.0169(19) 0.7535(11) 0.068(5) Uani 1 1 d . . . . .
H018 H -0.4730 -0.0460 0.7836 0.081 Uiso 1 1 calc R . . . .
C019 C -0.3008(16) 0.1776(14) 0.3112(9) 0.042(3) Uani 1 1 d . . . . .
H019 H -0.3416 0.1483 0.2454 0.050 Uiso 1 1 calc R . . . .
C01A C 0.4589(15) 0.6630(14) 0.0516(8) 0.054(3) Uani 1 1 d . . . . .
H01A H 0.5240 0.6313 0.0223 0.064 Uiso 1 1 calc R . . . .
C01B C 0.3881(16) 0.3674(14) 0.6895(9) 0.045(3) Uani 1 1 d . . . . .
H01B H 0.4111 0.4046 0.7551 0.054 Uiso 1 1 calc R . . . .
C01C C 0.3109(16) 0.2512(14) 0.4907(9) 0.040(3) Uani 1 1 d . . . . .
C01D C 0.3467(18) 0.6576(14) 0.4965(9) 0.053(4) Uani 1 1 d . . . . .
H01D H 0.3896 0.6833 0.5619 0.063 Uiso 1 1 calc R . . . .
C01E C -0.2203(16) 0.0716(14) 0.6580(8) 0.044(3) Uani 1 1 d . . . . .
H01E H -0.1565 0.0443 0.6245 0.053 Uiso 1 1 calc R . . . .
C01F C -0.3965(16) 0.0973(15) 0.3614(9) 0.048(4) Uani 1 1 d . . . . .
H01F H -0.5012 0.0152 0.3293 0.058 Uiso 1 1 calc R . . . .
C01G C -0.3148(17) -0.0226(15) 0.7032(9) 0.054(3) Uani 1 1 d . . . . .
H01G H -0.3145 -0.1126 0.6994 0.064 Uiso 1 1 calc R . . . .
C01H C -0.161(2) -0.2352(19) 0.2476(11) 0.066(5) Uani 1 1 d . . . . .
H01H H -0.2557 -0.3281 0.2182 0.079 Uiso 1 1 calc R . . . .
C01I C -0.3129(19) 0.2413(18) 0.7128(11) 0.069(4) Uani 1 1 d . . . . .
H01I H -0.3133 0.3313 0.7168 0.083 Uiso 1 1 calc R . . . .
C01J C -0.2196(17) 0.2055(16) 0.6619(10) 0.045(4) Uani 1 1 d . . . . .
C01K C -0.0967(16) 0.3514(15) 0.2057(9) 0.051(4) Uani 1 1 d . . . . .
H01K H -0.2045 0.2751 0.1731 0.062 Uiso 1 1 calc R . . . .
C01L C 0.1210(15) -0.0867(13) 0.3418(8) 0.041(3) Uani 1 1 d . . . . .
H01L H 0.2187 -0.0807 0.3744 0.050 Uiso 1 1 calc R . . . .
C01M C 1.4111(18) 1.2451(16) 0.9584(9) 0.064(4) Uani 1 1 d . . . . .
H01M H 1.5078 1.3336 0.9940 0.076 Uiso 1 1 calc R . . . .
C01N C -0.0194(18) -0.2266(14) 0.2959(9) 0.052(3) Uani 1 1 d . . . . .
H01N H -0.0159 -0.3135 0.2985 0.062 Uiso 1 1 calc R . . . .
C01O C 0.3567(18) 0.8331(16) 0.0813(10) 0.059(4) Uani 1 1 d . . . . .
H01O H 0.3510 0.9171 0.0739 0.071 Uiso 1 1 calc R . . . .
C01P C -0.0249(19) 0.0297(16) 0.2877(11) 0.074(5) Uani 1 1 d . . . . .
H01P H -0.0277 0.1159 0.2829 0.089 Uiso 1 1 calc R . . . .
C01Q C 1.2756(18) 1.2514(15) 0.9188(10) 0.059(4) Uani 1 1 d . . . . .
H01Q H 1.2781 1.3431 0.9257 0.071 Uiso 1 1 calc R . . . .
C01R C 0.4519(17) 0.7870(16) 0.0421(9) 0.058(4) Uani 1 1 d . . . . .
H01R H 0.5149 0.8407 0.0075 0.070 Uiso 1 1 calc R . . . .
C01S C -0.1651(18) -0.1071(18) 0.2417(11) 0.080(5) Uani 1 1 d . . . . .
H01S H -0.2613 -0.1128 0.2071 0.096 Uiso 1 1 calc R . . . .
C01T C -0.3380(17) 0.1380(16) 0.4587(9) 0.044(4) Uani 1 1 d . . . . .
H01T H -0.4049 0.0833 0.4915 0.053 Uiso 1 1 calc R . . . .
C01U C -0.407(2) 0.150(2) 0.7586(11) 0.081(5) Uani 1 1 d . . . . .
H01U H -0.4683 0.1795 0.7930 0.097 Uiso 1 1 calc R . . . .
C01V C 1.1318(18) 1.1184(18) 0.8675(10) 0.060(4) Uani 1 1 d . . . . .
H01V H 1.0367 1.1221 0.8410 0.072 Uiso 1 1 calc R . . . .
C01W C 0.2660(18) 0.7511(18) 0.1339(10) 0.058(4) Uani 1 1 d . . . . .
H01W H 0.1990 0.7819 0.1618 0.069 Uiso 1 1 calc R . . . .

loop_
_atom_site_aniso_label
_atom_site_aniso_U_11
_atom_site_aniso_U_22
_atom_site_aniso_U_33
_atom_site_aniso_U_23
_atom_site_aniso_U_13
_atom_site_aniso_U_12
I001 0.1008(9) 0.0690(7) 0.0330(5) 0.0162(5) 0.0184(5) 0.0415(6)
I002 0.0908(8) 0.0614(7) 0.0340(5) 0.0045(4) 0.0003(5) 0.0322(6)
I003 0.0517(6) 0.1177(9) 0.0331(5) 0.0221(6) 0.0067(4) 0.0066(6)
I004 0.0544(6) 0.1027(8) 0.0332(5) -0.0015(5) 0.0128(4) 0.0013(6)
C005 0.032(7) 0.029(7) 0.033(7) 0.006(6) 0.004(5) 0.014(6)
C006 0.055(9) 0.043(8) 0.033(7) 0.020(6) 0.016(6) 0.027(7)
C007 0.037(7) 0.027(7) 0.032(7) 0.003(6) 0.002(5) 0.004(6)
C008 0.045(8) 0.039(7) 0.056(8) 0.021(6) 0.018(6) 0.018(7)
C009 0.040(8) 0.049(8) 0.041(8) 0.011(7) -0.006(6) 0.020(7)
C00A 0.041(8) 0.036(7) 0.029(6) 0.007(5) 0.012(5) 0.016(6)
C00B 0.038(8) 0.037(8) 0.047(8) 0.018(6) 0.016(6) 0.026(7)
C00C 0.053(9) 0.023(7) 0.039(7) 0.007(6) 0.012(6) 0.017(7)
C00D 0.043(8) 0.039(8) 0.031(7) 0.017(6) 0.012(6) 0.008(7)
C00E 0.052(9) 0.026(7) 0.026(6) 0.003(5) 0.004(6) 0.017(6)
C00F 0.048(9) 0.040(9) 0.022(6) -0.003(6) 0.013(6) 0.007(7)
C00G 0.040(8) 0.038(8) 0.041(7) 0.021(6) 0.018(6) 0.019(7)
C00H 0.029(7) 0.022(6) 0.035(7) 0.002(5) 0.002(5) 0.007(6)
C00I 0.052(10) 0.035(8) 0.036(8) -0.009(6) -0.001(7) 0.021(8)
C00J 0.027(7) 0.033(7) 0.035(6) 0.004(5) 0.006(5) 0.008(6)
C00K 0.037(8) 0.044(8) 0.031(7) 0.009(6) 0.010(6) 0.009(7)
C00L 0.028(7) 0.031(7) 0.049(8) 0.019(6) 0.006(6) 0.004(6)
C00M 0.037(7) 0.033(7) 0.035(6) 0.015(5) 0.011(5) 0.015(6)
C00N 0.045(8) 0.038(7) 0.041(7) 0.015(6) 0.022(6) 0.024(7)
C00O 0.033(7) 0.025(6) 0.035(7) 0.006(5) 0.004(5) 0.009(6)
C00P 0.041(8) 0.033(7) 0.058(8) 0.014(6) 0.010(6) 0.009(7)
C00Q 0.038(8) 0.037(7) 0.044(7) 0.013(6) 0.010(6) 0.016(6)
C00R 0.057(9) 0.059(10) 0.046(9) 0.021(8) 0.021(7) 0.029(8)
C00S 0.047(8) 0.035(7) 0.042(7) 0.017(6) 0.007(6) 0.013(6)
C00T 0.059(9) 0.048(8) 0.049(8) 0.023(7) 0.031(7) 0.016(7)
C00U 0.042(8) 0.033(7) 0.046(7) 0.019(6) 0.016(6) 0.022(7)
C00V 0.053(9) 0.035(7) 0.043(7) 0.008(6) 0.016(6) 0.010(7)
C00W 0.030(7) 0.030(8) 0.051(9) -0.003(6) 0.005(6) 0.007(6)
C00X 0.076(11) 0.052(10) 0.030(7) 0.027(7) 0.019(7) 0.035(9)
C00Y 0.043(8) 0.034(8) 0.028(7) -0.003(6) -0.004(6) 0.017(7)
C00Z 0.060(9) 0.037(8) 0.042(7) 0.017(6) 0.023(7) 0.028(7)
C010 0.045(8) 0.046(8) 0.048(8) 0.015(6) -0.001(6) 0.006(7)
C011 0.036(8) 0.053(8) 0.023(6) 0.000(6) 0.007(6) 0.009(7)
C012 0.041(8) 0.043(8) 0.035(7) 0.002(6) 0.002(6) 0.022(7)
C013 0.046(8) 0.027(7) 0.048(8) 0.011(6) 0.006(6) 0.004(6)
C014 0.050(9) 0.041(7) 0.036(7) 0.013(6) 0.014(6) 0.024(7)
C015 0.041(8) 0.059(9) 0.045(7) 0.019(7) 0.012(6) 0.016(7)
C016 0.042(8) 0.034(7) 0.034(7) 0.004(6) 0.016(6) 0.005(6)
C017 0.050(9) 0.052(9) 0.048(8) 0.013(7) 0.017(7) 0.012(8)
C018 0.068(11) 0.072(12) 0.059(10) 0.041(9) 0.013(8) 0.023(9)
C019 0.037(8) 0.045(8) 0.038(7) 0.019(6) 0.010(6) 0.012(7)
C01A 0.044(8) 0.048(9) 0.044(7) 0.007(6) 0.013(6) 0.005(7)
C01B 0.046(8) 0.041(8) 0.028(6) 0.002(6) 0.004(6) 0.010(7)
C01C 0.040(8) 0.031(8) 0.042(7) 0.002(6) 0.006(6) 0.019(7)
C01D 0.075(10) 0.049(8) 0.031(6) 0.015(6) 0.008(7) 0.028(8)
C01E 0.049(8) 0.048(8) 0.043(7) 0.019(6) 0.015(6) 0.028(7)
C01F 0.032(7) 0.047(9) 0.052(8) 0.019(7) 0.009(6) 0.006(7)
C01G 0.052(9) 0.057(9) 0.060(9) 0.028(7) 0.015(7) 0.030(8)
C01H 0.054(10) 0.059(11) 0.062(10) 0.000(8) 0.011(8) 0.018(9)
C01I 0.090(12) 0.086(11) 0.082(11) 0.051(10) 0.053(10) 0.065(10)
C01J 0.048(9) 0.061(9) 0.051(9) 0.036(8) 0.027(7) 0.035(8)
C01K 0.038(8) 0.057(9) 0.037(8) 0.013(7) 0.001(6) 0.009(7)
C01L 0.033(7) 0.038(8) 0.047(7) 0.012(6) 0.012(6) 0.012(6)
C01M 0.048(9) 0.041(9) 0.050(8) -0.006(7) 0.002(7) -0.008(7)
C01N 0.063(10) 0.034(8) 0.059(8) 0.011(6) 0.022(7) 0.024(7)
C01O 0.073(10) 0.064(10) 0.065(10) 0.043(8) 0.039(8) 0.037(9)
C01P 0.069(11) 0.050(9) 0.079(11) -0.006(8) -0.008(9) 0.030(9)
C01Q 0.050(9) 0.040(8) 0.063(9) 0.000(7) -0.001(7) 0.014(8)
C01R 0.046(9) 0.053(9) 0.050(8) 0.029(7) 0.016(7) -0.003(7)
C01S 0.048(10) 0.062(11) 0.090(12) 0.007(9) -0.023(8) 0.014(9)
C01T 0.050(9) 0.056(9) 0.046(8) 0.035(8) 0.024(7) 0.032(8)
C01U 0.099(13) 0.101(14) 0.081(12) 0.053(11) 0.068(11) 0.056(11)
C01V 0.053(10) 0.066(11) 0.046(9) 0.000(8) -0.007(7) 0.032(9)
C01W 0.066(10) 0.069(11) 0.051(9) 0.022(8) 0.034(8) 0.036(9)

loop_
_atom_type_symbol
_atom_type_description
_atom_type_scat_dispersion_real
_atom_type_scat_dispersion_imag
_atom_type_scat_source
C C 0.0033 0.0016 'International Tables Vol C Tables 4.2.6.8 and 6.1.1.4'
H H 0.0000 0.0000 'International Tables Vol C Tables 4.2.6.8 and 6.1.1.4'
I I -0.4742 1.8119 'International Tables Vol C Tables 4.2.6.8 and 6.1.1.4'

loop_
_geom_angle_atom_site_label_1
_geom_angle_atom_site_label_2
_geom_angle_atom_site_label_3
_geom_angle
_geom_angle_site_symmetry_1
_geom_angle_site_symmetry_3
_geom_angle_publ_flag
C00C C005 C01C 118.8(12) . . ?
C014 C005 C00C 121.5(11) . . ?
C014 C005 C01C 119.7(12) . . ?
C009 C006 C00B 119.4(12) . . ?
C009 C006 C00L 120.8(13) . . ?
C00B C006 C00L 119.8(11) . . ?
C00U C007 C00C 118.6(11) . . ?
C00V C007 C00C 123.3(11) . . ?
C00V C007 C00U 118.0(11) . . ?
C00D C008 H008 120.0 . . ?
C00D C008 C01A 119.9(13) . . ?
C01A C008 H008 120.0 . . ?
C006 C009 H009 120.5 . . ?
C006 C009 C00X 118.9(13) . . ?
C00X C009 H009 120.5 . . ?
C00B C00A C00O 119.6(10) . . ?
C019 C00A C00B 118.9(11) . . ?
C019 C00A C00O 121.4(10) . . ?
C006 C00B C00A 120.7(12) . . ?
C006 C00B C00G 119.2(12) . . ?
C00A C00B C00G 120.1(12) . . ?
C005 C00C C007 120.5(11) . . ?
C005 C00C C00R 120.1(12) . . ?
C00R C00C C007 119.3(12) . . ?
C008 C00D C00N 122.0(13) . . ?
C01W C00D C008 118.5(12) . . ?
C01W C00D C00N 119.4(13) . . ?
C00L C00E C00M 119.4(11) . . ?
C00O C00E C00L 122.0(11) . . ?
C00O C00E C00M 118.6(11) . . ?
C00P C00F C00Q 122.6(13) . . ?
C01V C00F C00P 117.1(12) . . ?
C01V C00F C00Q 120.2(13) . . ?
C00Z C00G C00B 120.5(12) . . ?
C01T C00G C00B 117.6(12) . . ?
C01T C00G C00Z 121.9(11) . . ?
C00U C00H C014 119.2(11) . . ?
C016 C00H C00U 117.3(10) . . ?
C016 C00H C014 123.5(11) . . ?
C00R C00I I002 114.2(11) . . ?
C012 C00I I002 122.7(10) . . ?
C012 C00I C00R 123.0(13) . . ?
C00U C00J C00Q 119.1(11) . . ?
C013 C00J C00Q 122.2(10) . . ?
C013 C00J C00U 118.7(11) . . ?
C00N C00K I003 120.7(9) . . ?
C00N C00K C01K 122.2(11) . . ?
C01K C00K I003 117.1(9) . . ?
C00E C00L C006 119.2(11) . . ?
C01D C00L C006 122.3(12) . . ?
C01D C00L C00E 118.4(11) . . ?
C00N C00M C00E 119.1(11) . . ?
C00S C00M C00E 118.8(11) . . ?
C00S C00M C00N 122.1(10) . . ?
C00K C00N C00D 122.8(11) . . ?
C00K C00N C00M 119.0(11) . . ?
C00M C00N C00D 118.1(11) . . ?
C00E C00O C00A 118.4(10) . . ?
C01K C00O C00A 121.8(11) . . ?
C01K C00O C00E 119.8(11) . . ?
C00F C00P H00P 119.1 . . ?
C00F C00P C015 121.9(13) . . ?
C015 C00P H00P 119.1 . . ?
C00J C00Q C00F 119.1(11) . . ?
C011 C00Q C00F 122.2(11) . . ?
C011 C00Q C00J 118.7(11) . . ?
C00C C00R C00I 118.5(14) . . ?
C00C C00R H00R 120.7 . . ?
C00I C00R H00R 120.7 . . ?
C00M C00S H00S 119.3 . . ?
C010 C00S C00M 121.4(12) . . ?
C010 C00S H00S 119.3 . . ?
C00V C00T H00T 120.3 . . ?
C013 C00T H00T 120.3 . . ?
C013 C00T C00V 119.5(11) . . ?
C007 C00U C00H 120.4(11) . . ?
C00J C00U C007 119.6(11) . . ?
C00J C00U C00H 120.0(11) . . ?
C007 C00V C00T 122.6(11) . . ?
C007 C00V H00V 118.7 . . ?
C00T C00V H00V 118.7 . . ?
C017 C00W H00W 119.8 . . ?
C017 C00W C01C 120.4(12) . . ?
C01C C00W H00W 119.8 . . ?
C009 C00X I001 113.8(11) . . ?
C00Z C00X I001 123.7(10) . . ?
C00Z C00X C009 122.5(12) . . ?
C01L C00Y C012 120.3(11) . . ?
C01P C00Y C012 121.8(12) . . ?
C01P C00Y C01L 117.9(12) . . ?
C00G C00Z C01J 119.3(12) . . ?
C00X C00Z C00G 119.1(12) . . ?
C00X C00Z C01J 121.6(12) . . ?
C00S C010 H010 120.2 . . ?
C00S C010 C01D 119.5(11) . . ?
C01D C010 H010 120.2 . . ?
C00Q C011 I004 120.5(9) . . ?
C00Q C011 C016 121.5(11) . . ?
C016 C011 I004 117.9(9) . . ?
C00I C012 C00Y 123.5(12) . . ?
C00I C012 C01C 118.1(12) . . ?
C01C C012 C00Y 118.3(12) . . ?
C00J C013 H013 119.3 . . ?
C00T C013 C00J 121.5(11) . . ?
C00T C013 H013 119.3 . . ?
C005 C014 C00H 119.7(11) . . ?
C01B C014 C005 119.6(11) . . ?
C01B C014 C00H 120.6(10) . . ?
C00P C015 H015 120.6 . . ?
C01M C015 C00P 118.7(13) . . ?
C01M C015 H015 120.6 . . ?
C00H C016 C011 123.3(11) . . ?
C00H C016 H016 118.4 . . ?
C011 C016 H016 118.4 . . ?
C00W C017 H017 118.8 . . ?
C00W C017 C01B 122.4(13) . . ?
C01B C017 H017 118.8 . . ?
C01G C018 H018 120.5 . . ?
C01U C018 H018 120.5 . . ?
C01U C018 C01G 119.0(14) . . ?
C00A C019 H019 119.4 . . ?
C00A C019 C01F 121.3(12) . . ?
C01F C019 H019 119.4 . . ?
C008 C01A H01A 120.0 . . ?
C01R C01A C008 120.1(13) . . ?
C01R C01A H01A 120.0 . . ?
C014 C01B C017 119.7(12) . . ?
C014 C01B H01B 120.1 . . ?
C017 C01B H01B 120.1 . . ?
C00W C01C C005 118.1(12) . . ?
C012 C01C C005 120.8(13) . . ?
C012 C01C C00W 121.0(12) . . ?
C00L C01D C010 122.4(11) . . ?
C00L C01D H01D 118.8 . . ?
C010 C01D H01D 118.8 . . ?
C01G C01E H01E 119.5 . . ?
C01G C01E C01J 121.1(12) . . ?
C01J C01E H01E 119.5 . . ?
C019 C01F H01F 119.8 . . ?
C01T C01F C019 120.3(12) . . ?
C01T C01F H01F 119.8 . . ?
C018 C01G C01E 120.1(13) . . ?
C018 C01G H01G 120.0 . . ?
C01E C01G H01G 120.0 . . ?
C01N C01H H01H 119.8 . . ?
C01N C01H C01S 120.3(14) . . ?
C01S C01H H01H 119.8 . . ?
C01J C01I H01I 118.6 . . ?
C01J C01I C01U 122.9(14) . . ?
C01U C01I H01I 118.6 . . ?
C01E C01J C00Z 119.9(12) . . ?
C01I C01J C00Z 122.9(12) . . ?
C01I C01J C01E 117.2(12) . . ?
C00K C01K H01K 119.4 . . ?
C00O C01K C00K 121.3(12) . . ?
C00O C01K H01K 119.4 . . ?
C00Y C01L H01L 119.6 . . ?
C00Y C01L C01N 120.7(12) . . ?
C01N C01L H01L 119.6 . . ?
C015 C01M H01M 119.3 . . ?
C01Q C01M C015 121.5(13) . . ?
C01Q C01M H01M 119.3 . . ?
C01H C01N C01L 119.5(13) . . ?
C01H C01N H01N 120.2 . . ?
C01L C01N H01N 120.2 . . ?
C01R C01O H01O 121.1 . . ?
C01R C01O C01W 117.8(14) . . ?
C01W C01O H01O 121.1 . . ?
C00Y C01P H01P 118.8 . . ?
C00Y C01P C01S 122.4(15) . . ?
C01S C01P H01P 118.8 . . ?
C01M C01Q H01Q 120.8 . . ?
C01M C01Q C01V 118.5(14) . . ?
C01V C01Q H01Q 120.8 . . ?
C01A C01R H01R 119.4 . . ?
C01O C01R C01A 121.3(12) . . ?
C01O C01R H01R 119.4 . . ?
C01H C01S H01S 120.5 . . ?
C01P C01S C01H 119.0(15) . . ?
C01P C01S H01S 120.5 . . ?
C00G C01T H01T 119.1 . . ?
C01F C01T C00G 121.8(12) . . ?
C01F C01T H01T 119.1 . . ?
C018 C01U C01I 119.8(15) . . ?
C018 C01U H01U 120.1 . . ?
C01I C01U H01U 120.1 . . ?
C00F C01V C01Q 122.3(14) . . ?
C00F C01V H01V 118.9 . . ?
C01Q C01V H01V 118.9 . . ?
C00D C01W C01O 122.4(14) . . ?
C00D C01W H01W 118.8 . . ?
C01O C01W H01W 118.8 . . ?

loop_
_geom_bond_atom_site_label_1
_geom_bond_atom_site_label_2
_geom_bond_distance
_geom_bond_site_symmetry_2
_geom_bond_publ_flag
I001 C00X 2.116(13) . ?
I002 C00I 2.114(14) . ?
I003 C00K 2.092(12) . ?
I004 C011 2.095(11) . ?
C005 C00C 1.401(17) . ?
C005 C014 1.413(16) . ?
C005 C01C 1.431(18) . ?
C006 C009 1.391(17) . ?
C006 C00B 1.414(18) . ?
C006 C00L 1.469(17) . ?
C007 C00C 1.477(17) . ?
C007 C00U 1.428(17) . ?
C007 C00V 1.370(17) . ?
C008 H008 0.9300 . ?
C008 C00D 1.361(17) . ?
C008 C01A 1.375(16) . ?
C009 H009 0.9300 . ?
C009 C00X 1.44(2) . ?
C00A C00B 1.420(16) . ?
C00A C00O 1.485(16) . ?
C00A C019 1.384(17) . ?
C00B C00G 1.431(18) . ?
C00C C00R 1.400(18) . ?
C00D C00N 1.504(17) . ?
C00D C01W 1.35(2) . ?
C00E C00L 1.410(17) . ?
C00E C00M 1.451(17) . ?
C00E C00O 1.416(16) . ?
C00F C00P 1.364(18) . ?
C00F C00Q 1.482(17) . ?
C00F C01V 1.36(2) . ?
C00G C00Z 1.408(17) . ?
C00G C01T 1.399(18) . ?
C00H C00U 1.453(17) . ?
C00H C014 1.462(16) . ?
C00H C016 1.361(15) . ?
C00I C00R 1.43(2) . ?
C00I C012 1.35(2) . ?
C00J C00Q 1.446(16) . ?
C00J C00U 1.430(17) . ?
C00J C013 1.392(16) . ?
C00K C00N 1.351(16) . ?
C00K C01K 1.398(17) . ?
C00L C01D 1.377(17) . ?
C00M C00N 1.445(16) . ?
C00M C00S 1.397(15) . ?
C00O C01K 1.379(16) . ?
C00P H00P 0.9300 . ?
C00P C015 1.376(16) . ?
C00Q C011 1.367(16) . ?
C00R H00R 0.9300 . ?
C00S H00S 0.9300 . ?
C00S C010 1.354(16) . ?
C00T H00T 0.9300 . ?
C00T C00V 1.394(17) . ?
C00T C013 1.365(16) . ?
C00V H00V 0.9300 . ?
C00W H00W 0.9300 . ?
C00W C017 1.345(18) . ?
C00W C01C 1.422(18) . ?
C00X C00Z 1.34(2) . ?
C00Y C012 1.504(18) . ?
C00Y C01L 1.382(17) . ?
C00Y C01P 1.349(18) . ?
C00Z C01J 1.500(18) . ?
C010 H010 0.9300 . ?
C010 C01D 1.410(17) . ?
C011 C016 1.398(16) . ?
C012 C01C 1.422(17) . ?
C013 H013 0.9300 . ?
C014 C01B 1.393(17) . ?
C015 H015 0.9300 . ?
C015 C01M 1.361(18) . ?
C016 H016 0.9300 . ?
C017 H017 0.9300 . ?
C017 C01B 1.389(18) . ?
C018 H018 0.9300 . ?
C018 C01G 1.38(2) . ?
C018 C01U 1.37(2) . ?
C019 H019 0.9300 . ?
C019 C01F 1.379(17) . ?
C01A H01A 0.9300 . ?
C01A C01R 1.360(18) . ?
C01B H01B 0.9300 . ?
C01D H01D 0.9300 . ?
C01E H01E 0.9300 . ?
C01E C01G 1.388(17) . ?
C01E C01J 1.383(17) . ?
C01F H01F 0.9300 . ?
C01F C01T 1.375(17) . ?
C01G H01G 0.9300 . ?
C01H H01H 0.9300 . ?
C01H C01N 1.353(19) . ?
C01H C01S 1.38(2) . ?
C01I H01I 0.9300 . ?
C01I C01J 1.358(18) . ?
C01I C01U 1.373(19) . ?
C01K H01K 0.9300 . ?
C01L H01L 0.9300 . ?
C01L C01N 1.394(17) . ?
C01M H01M 0.9300 . ?
C01M C01Q 1.340(19) . ?
C01N H01N 0.9300 . ?
C01O H01O 0.9300 . ?
C01O C01R 1.332(19) . ?
C01O C01W 1.394(19) . ?
C01P H01P 0.9300 . ?
C01P C01S 1.376(19) . ?
C01Q H01Q 0.9300 . ?
C01Q C01V 1.384(19) . ?
C01R H01R 0.9300 . ?
C01S H01S 0.9300 . ?
C01T H01T 0.9300 . ?
C01U H01U 0.9300 . ?
C01V H01V 0.9300 . ?
C01W H01W 0.9300 . ?
